data_7049410
loop_
_publ_author_name
'Paziresh, Sareh'
'Babadi Aghakhanpour, Reza'
'Fuertes, Sara'
'Sicilia, Violeta'
'Niroomand Hosseini, Fatemeh'
'Nabavizadeh, S. Masoud'

_publ_section_title
;
 A double rollover cycloplatinated(ii) skeleton: a versatile platform for
 tuning emission by chelating and non-chelating ancillary ligand systems.
;
_journal_issue 17
_journal_name_full 'Dalton transactions (Cambridge, England : 2003)'
_journal_page_first 5713
_journal_page_last 5724
_journal_paper_doi 10.1039/c9dt00807a
_journal_volume 48
_journal_year 2019
_chemical_formula_moiety 'C48 H36 N4 P2 Pt2 S2'
_chemical_formula_sum 'C48 H36 N4 P2 Pt2 S2'
_chemical_formula_weight 1185.05
_space_group_IT_number 2
_space_group_name_Hall '-P 1'
_space_group_name_H-M_alt 'P -1'
_symmetry_cell_setting triclinic
_symmetry_space_group_name_Hall '-P 1'
_symmetry_space_group_name_H-M 'P -1'
_atom_sites_solution_hydrogens geom
_atom_sites_solution_primary direct
_atom_sites_solution_secondary difmap
_audit_creation_method SHELXL-97
_audit_update_record
;
2018-06-04 deposited with the CCDC.    2019-03-22 downloaded from the CCDC.
;
_cell_angle_alpha 112.0030(10)
_cell_angle_beta 90.1800(10)
_cell_angle_gamma 110.3460(10)
_cell_formula_units_Z 1
_cell_length_a 9.1906(6)
_cell_length_b 10.0261(7)
_cell_length_c 12.9981(9)
_cell_measurement_reflns_used 7345
_cell_measurement_temperature 100(2)
_cell_measurement_theta_max 57.18
_cell_measurement_theta_min 4.59
_cell_volume 1028.87(12)
_computing_structure_refinement 'SHELXL-97 (Sheldrick, 1997)'
_diffrn_ambient_temperature 100(2)
_diffrn_measured_fraction_theta_full 0.991
_diffrn_measured_fraction_theta_max 0.886
_diffrn_measurement_device_type 'Bruker APEX CCD system'
_diffrn_measurement_method 'narrow \w frames'
_diffrn_radiation_monochromator graphite
_diffrn_radiation_source 'fine-focus sealed tube'
_diffrn_radiation_type MoK\a
_diffrn_radiation_wavelength 0.71073
_diffrn_reflns_av_R_equivalents 0.0179
_diffrn_reflns_av_sigmaI/netI 0.0259
_diffrn_reflns_limit_h_max 12
_diffrn_reflns_limit_h_min -11
_diffrn_reflns_limit_k_max 13
_diffrn_reflns_limit_k_min -13
_diffrn_reflns_limit_l_max 17
_diffrn_reflns_limit_l_min -17
_diffrn_reflns_number 9578
_diffrn_reflns_theta_full 25.00
_diffrn_reflns_theta_max 28.71
_diffrn_reflns_theta_min 2.30
_exptl_absorpt_coefficient_mu 7.011
_exptl_absorpt_correction_T_max 0.7458
_exptl_absorpt_correction_T_min 0.4326
_exptl_absorpt_correction_type multi-scan
_exptl_absorpt_process_details SADABS
_exptl_crystal_colour yellow
_exptl_crystal_density_diffrn 1.913
_exptl_crystal_density_method 'not measured'
_exptl_crystal_description block
_exptl_crystal_F_000 570
_exptl_crystal_preparation Luminescent
_exptl_crystal_size_max 0.3
_exptl_crystal_size_mid 0.24
_exptl_crystal_size_min 0.18
_refine_diff_density_max 1.823
_refine_diff_density_min -1.043
_refine_diff_density_rms 0.144
_refine_ls_extinction_method none
_refine_ls_goodness_of_fit_ref 1.105
_refine_ls_hydrogen_treatment constr
_refine_ls_matrix_type full
_refine_ls_number_parameters 262
_refine_ls_number_reflns 4728
_refine_ls_number_restraints 0
_refine_ls_restrained_S_all 1.105
_refine_ls_R_factor_all 0.0269
_refine_ls_R_factor_gt 0.0259
_refine_ls_shift/su_max 0.002
_refine_ls_shift/su_mean 0.000
_refine_ls_structure_factor_coef Fsqd
_refine_ls_weighting_details 'calc w=1/[\s^2^(Fo^2^)+(0.0144P)^2^+6.2299P] where P=(Fo^2^+2Fc^2^)/3'
_refine_ls_weighting_scheme calc
_refine_ls_wR_factor_gt 0.0624
_refine_ls_wR_factor_ref 0.0629
_reflns_number_gt 4564
_reflns_number_total 4728
_reflns_threshold_expression >2sigma(I)
_cod_data_source_file c9dt00807a2.cif
_cod_data_source_block shelxl
_cod_depositor_comments 'Adding full bibliography for 7049410--7049412.cif.'
_cod_original_sg_symbol_H-M P-1
_cod_database_code 7049410

loop_
_symmetry_equiv_pos_as_xyz
'x, y, z'
'-x, -y, -z'

loop_
_atom_site_label
_atom_site_type_symbol
_atom_site_fract_x
_atom_site_fract_y
_atom_site_fract_z
_atom_site_U_iso_or_equiv
_atom_site_adp_type
_atom_site_occupancy
_atom_site_symmetry_multiplicity
_atom_site_calc_flag
_atom_site_refinement_flags
Pt01 Pt 0.719402(18) 0.406699(18) 0.876839(13) 0.01444(5) Uani 1 1 d .
P1 P 0.86402(13) 0.46380(13) 0.75003(9) 0.0164(2) Uani 1 1 d .
S1 S 0.85206(15) -0.04113(14) 0.74999(10) 0.0254(2) Uani 1 1 d .
C43 C 1.2050(6) 0.2066(6) 0.6457(5) 0.0344(12) Uani 1 1 d .
H43 H 1.2744 0.1556 0.6265 0.041 Uiso 1 1 calc R
C23 C 1.2269(5) 0.9633(5) 0.8604(4) 0.0232(9) Uani 1 1 d .
H23 H 1.3003 1.0640 0.8824 0.028 Uiso 1 1 calc R
N2 N 0.4190(4) 0.6384(4) 1.0037(3) 0.0152(7) Uani 1 1 d .
C3 C 0.5276(5) 0.7529(5) 0.8777(4) 0.0189(8) Uani 1 1 d .
H3 H 0.5311 0.8207 0.8439 0.023 Uiso 1 1 calc R
C31 C 0.6187(6) 0.2637(6) 0.5812(4) 0.0288(11) Uani 1 1 d .
H31 H 0.6065 0.2009 0.6206 0.035 Uiso 1 1 calc R
C44 C 1.2063(6) 0.2954(6) 0.7557(5) 0.0298(11) Uani 1 1 d .
H44 H 1.2780 0.3046 0.8110 0.036 Uiso 1 1 calc R
C25 C 1.0206(5) 0.7723(5) 0.9022(4) 0.0187(8) Uani 1 1 d .
H25 H 0.9574 0.7456 0.9527 0.022 Uiso 1 1 calc R
N1 N 0.7808(5) 0.2219(5) 0.8538(3) 0.0222(8) Uani 1 1 d .
C11 C 0.8091(5) 0.1102(5) 0.8087(4) 0.0205(9) Uani 1 1 d .
C30 C 0.7371(5) 0.4106(5) 0.6217(4) 0.0196(9) Uani 1 1 d .
C35 C 0.7533(6) 0.5044(6) 0.5634(4) 0.0233(9) Uani 1 1 d .
H35 H 0.8309 0.6036 0.5908 0.028 Uiso 1 1 calc R
C2 C 0.6247(5) 0.6679(5) 0.8503(4) 0.0180(8) Uani 1 1 d .
H2 H 0.6932 0.6809 0.7991 0.022 Uiso 1 1 calc R
C5 C 0.5116(5) 0.5544(5) 0.9738(3) 0.0142(8) Uani 1 1 d .
C32 C 0.5187(6) 0.2104(7) 0.4820(4) 0.0317(11) Uani 1 1 d .
H32 H 0.4397 0.1119 0.4551 0.038 Uiso 1 1 calc R
C20 C 1.0023(5) 0.6631(5) 0.7937(4) 0.0183(8) Uani 1 1 d .
C40 C 0.9938(5) 0.3582(5) 0.7037(4) 0.0196(9) Uani 1 1 d .
C34 C 0.6530(6) 0.4500(6) 0.4636(4) 0.0286(11) Uani 1 1 d .
H34 H 0.6646 0.5125 0.4240 0.034 Uiso 1 1 calc R
C4 C 0.4261(5) 0.7370(5) 0.9548(4) 0.0169(8) Uani 1 1 d .
H4 H 0.3626 0.7947 0.9729 0.020 Uiso 1 1 calc R
C24 C 1.1336(5) 0.9219(5) 0.9354(4) 0.0215(9) Uani 1 1 d .
H24 H 1.1465 0.9943 1.0084 0.026 Uiso 1 1 calc R
C33 C 0.5366(6) 0.3037(7) 0.4234(4) 0.0317(11) Uani 1 1 d .
H33 H 0.4700 0.2678 0.3568 0.038 Uiso 1 1 calc R
C22 C 1.2102(6) 0.8539(6) 0.7522(4) 0.0264(10) Uani 1 1 d .
H22 H 1.2730 0.8811 0.7017 0.032 Uiso 1 1 calc R
C41 C 0.9915(6) 0.2683(5) 0.5913(4) 0.0253(10) Uani 1 1 d .
H41 H 0.9195 0.2583 0.5358 0.030 Uiso 1 1 calc R
C45 C 1.1031(5) 0.3721(5) 0.7864(4) 0.0252(10) Uani 1 1 d .
H45 H 1.1065 0.4324 0.8615 0.030 Uiso 1 1 calc R
C1 C 0.6204(5) 0.5636(5) 0.8987(3) 0.0165(8) Uani 1 1 d .
C21 C 1.1004(5) 0.7045(5) 0.7196(4) 0.0216(9) Uani 1 1 d .
H21 H 1.0917 0.6309 0.6478 0.026 Uiso 1 1 calc R
C42 C 1.0969(7) 0.1938(6) 0.5623(5) 0.0312(11) Uani 1 1 d .
H42 H 1.0959 0.1350 0.4872 0.037 Uiso 1 1 calc R

loop_
_atom_site_aniso_label
_atom_site_aniso_U_11
_atom_site_aniso_U_22
_atom_site_aniso_U_33
_atom_site_aniso_U_23
_atom_site_aniso_U_13
_atom_site_aniso_U_12
Pt01 0.01612(8) 0.01538(8) 0.01457(8) 0.00705(6) 0.00624(5) 0.00790(6)
P1 0.0180(5) 0.0165(5) 0.0155(5) 0.0062(4) 0.0068(4) 0.0075(4)
S1 0.0326(6) 0.0210(5) 0.0281(6) 0.0111(5) 0.0117(5) 0.0149(5)
C43 0.028(3) 0.031(3) 0.055(4) 0.020(3) 0.019(2) 0.020(2)
C23 0.017(2) 0.021(2) 0.030(2) 0.0093(19) -0.0009(17) 0.0063(18)
N2 0.0173(17) 0.0146(16) 0.0146(16) 0.0061(14) 0.0029(13) 0.0069(14)
C3 0.023(2) 0.019(2) 0.019(2) 0.0102(17) 0.0052(17) 0.0095(18)
C31 0.027(2) 0.034(3) 0.023(2) 0.013(2) 0.0048(19) 0.006(2)
C44 0.021(2) 0.023(2) 0.040(3) 0.010(2) 0.002(2) 0.0047(19)
C25 0.019(2) 0.022(2) 0.019(2) 0.0099(18) 0.0049(16) 0.0098(17)
N1 0.027(2) 0.0241(19) 0.024(2) 0.0133(17) 0.0110(16) 0.0149(17)
C11 0.022(2) 0.023(2) 0.019(2) 0.0126(18) 0.0049(17) 0.0059(18)
C30 0.020(2) 0.023(2) 0.015(2) 0.0061(17) 0.0050(16) 0.0092(18)
C35 0.023(2) 0.026(2) 0.022(2) 0.0092(19) 0.0055(18) 0.0118(19)
C2 0.021(2) 0.019(2) 0.015(2) 0.0088(17) 0.0063(16) 0.0076(17)
C5 0.0157(19) 0.0132(18) 0.0139(18) 0.0060(16) 0.0033(15) 0.0050(15)
C32 0.024(2) 0.037(3) 0.024(2) 0.007(2) 0.0052(19) 0.005(2)
C20 0.018(2) 0.016(2) 0.021(2) 0.0069(17) 0.0052(16) 0.0075(17)
C40 0.016(2) 0.017(2) 0.025(2) 0.0080(18) 0.0092(17) 0.0056(17)
C34 0.034(3) 0.040(3) 0.024(2) 0.018(2) 0.009(2) 0.021(2)
C4 0.020(2) 0.0168(19) 0.018(2) 0.0088(17) 0.0032(16) 0.0097(17)
C24 0.023(2) 0.017(2) 0.019(2) 0.0018(17) -0.0002(17) 0.0068(18)
C33 0.028(3) 0.046(3) 0.019(2) 0.008(2) 0.0033(19) 0.016(2)
C22 0.025(2) 0.025(2) 0.029(3) 0.013(2) 0.0113(19) 0.007(2)
C41 0.033(3) 0.021(2) 0.023(2) 0.0087(19) 0.0128(19) 0.011(2)
C45 0.020(2) 0.021(2) 0.028(2) 0.0047(19) 0.0028(18) 0.0069(18)
C1 0.017(2) 0.0159(19) 0.0148(19) 0.0049(16) 0.0026(15) 0.0056(16)
C21 0.023(2) 0.021(2) 0.020(2) 0.0061(18) 0.0079(17) 0.0099(18)
C42 0.041(3) 0.024(2) 0.030(3) 0.009(2) 0.022(2) 0.017(2)

loop_
_atom_type_symbol
_atom_type_description
_atom_type_scat_dispersion_real
_atom_type_scat_dispersion_imag
_atom_type_scat_source
C C 0.0033 0.0016 'International Tables Vol C Tables 4.2.6.8 and 6.1.1.4'
H H 0.0000 0.0000 'International Tables Vol C Tables 4.2.6.8 and 6.1.1.4'
N N 0.0061 0.0033 'International Tables Vol C Tables 4.2.6.8 and 6.1.1.4'
P P 0.1023 0.0942 'International Tables Vol C Tables 4.2.6.8 and 6.1.1.4'
S S 0.1246 0.1234 'International Tables Vol C Tables 4.2.6.8 and 6.1.1.4'
Pt Pt -1.7033 8.3905 'International Tables Vol C Tables 4.2.6.8 and 6.1.1.4'

loop_
_geom_angle_atom_site_label_1
_geom_angle_atom_site_label_2
_geom_angle_atom_site_label_3
_geom_angle
_geom_angle_site_symmetry_1
_geom_angle_site_symmetry_3
C1 Pt01 N1 169.92(17) . .
C1 Pt01 N2 82.10(15) . 2_667
N1 Pt01 N2 90.71(14) . 2_667
C1 Pt01 P1 95.33(12) . .
N1 Pt01 P1 91.86(11) . .
N2 Pt01 P1 177.42(10) 2_667 .
C20 P1 C40 100.9(2) . .
C20 P1 C30 109.0(2) . .
C40 P1 C30 104.1(2) . .
C20 P1 Pt01 116.83(15) . .
C40 P1 Pt01 114.79(15) . .
C30 P1 Pt01 110.13(15) . .
C44 C43 C42 119.0(5) . .
C44 C43 H43 120.5 . .
C42 C43 H43 120.5 . .
C24 C23 C22 119.7(4) . .
C24 C23 H23 120.1 . .
C22 C23 H23 120.1 . .
C4 N2 C5 118.0(4) . .
C4 N2 Pt01 128.6(3) . 2_667
C5 N2 Pt01 113.4(3) . 2_667
C4 C3 C2 120.5(4) . .
C4 C3 H3 119.7 . .
C2 C3 H3 119.7 . .
C32 C31 C30 120.2(5) . .
C32 C31 H31 119.9 . .
C30 C31 H31 119.9 . .
C43 C44 C45 121.5(5) . .
C43 C44 H44 119.3 . .
C45 C44 H44 119.3 . .
C20 C25 C24 120.0(4) . .
C20 C25 H25 120.0 . .
C24 C25 H25 120.0 . .
C11 N1 Pt01 160.4(4) . .
N1 C11 S1 178.2(4) . .
C35 C30 C31 119.6(4) . .
C35 C30 P1 124.6(4) . .
C31 C30 P1 115.8(4) . .
C30 C35 C34 120.0(5) . .
C30 C35 H35 120.0 . .
C34 C35 H35 120.0 . .
C3 C2 C1 120.9(4) . .
C3 C2 H2 119.5 . .
C1 C2 H2 119.5 . .
N2 C5 C1 126.3(4) . .
N2 C5 C5 113.6(4) . 2_667
C1 C5 C5 120.0(5) . 2_667
C33 C32 C31 119.9(5) . .
C33 C32 H32 120.0 . .
C31 C32 H32 120.0 . .
C25 C20 C21 119.2(4) . .
C25 C20 P1 121.2(3) . .
C21 C20 P1 119.5(3) . .
C41 C40 C45 119.3(4) . .
C41 C40 P1 123.4(4) . .
C45 C40 P1 117.3(3) . .
C33 C34 C35 120.1(5) . .
C33 C34 H34 119.9 . .
C35 C34 H34 119.9 . .
N2 C4 C3 120.4(4) . .
N2 C4 H4 119.8 . .
C3 C4 H4 119.8 . .
C23 C24 C25 120.4(4) . .
C23 C24 H24 119.8 . .
C25 C24 H24 119.8 . .
C34 C33 C32 120.2(5) . .
C34 C33 H33 119.9 . .
C32 C33 H33 119.9 . .
C21 C22 C23 120.0(4) . .
C21 C22 H22 120.0 . .
C23 C22 H22 120.0 . .
C42 C41 C40 120.0(5) . .
C42 C41 H41 120.0 . .
C40 C41 H41 120.0 . .
C44 C45 C40 119.8(5) . .
C44 C45 H45 120.1 . .
C40 C45 H45 120.1 . .
C2 C1 C5 113.8(4) . .
C2 C1 Pt01 135.2(3) . .
C5 C1 Pt01 110.7(3) . .
C22 C21 C20 120.6(4) . .
C22 C21 H21 119.7 . .
C20 C21 H21 119.7 . .
C41 C42 C43 120.5(5) . .
C41 C42 H42 119.8 . .
C43 C42 H42 119.8 . .

loop_
_geom_bond_atom_site_label_1
_geom_bond_atom_site_label_2
_geom_bond_distance
_geom_bond_site_symmetry_2
Pt01 C1 2.011(4) .
Pt01 N1 2.038(4) .
Pt01 N2 2.091(3) 2_667
Pt01 P1 2.2367(11) .
P1 C20 1.819(4) .
P1 C40 1.820(4) .
P1 C30 1.821(5) .
S1 C11 1.610(5) .
C43 C44 1.369(8) .
C43 C42 1.406(8) .
C43 H43 0.9300 .
C23 C24 1.385(7) .
C23 C22 1.389(7) .
C23 H23 0.9300 .
N2 C4 1.345(5) .
N2 C5 1.356(5) .
N2 Pt01 2.091(3) 2_667
C3 C4 1.387(6) .
C3 C2 1.397(6) .
C3 H3 0.9300 .
C31 C32 1.388(7) .
C31 C30 1.390(7) .
C31 H31 0.9300 .
C44 C45 1.389(7) .
C44 H44 0.9300 .
C25 C20 1.389(6) .
C25 C24 1.394(6) .
C25 H25 0.9300 .
N1 C11 1.173(6) .
C30 C35 1.385(6) .
C35 C34 1.394(7) .
C35 H35 0.9300 .
C2 C1 1.399(6) .
C2 H2 0.9300 .
C5 C1 1.404(6) .
C5 C5 1.448(8) 2_667
C32 C33 1.382(8) .
C32 H32 0.9300 .
C20 C21 1.400(6) .
C40 C41 1.396(6) .
C40 C45 1.403(7) .
C34 C33 1.378(8) .
C34 H34 0.9300 .
C4 H4 0.9300 .
C24 H24 0.9300 .
C33 H33 0.9300 .
C22 C21 1.383(7) .
C22 H22 0.9300 .
C41 C42 1.390(7) .
C41 H41 0.9300 .
C45 H45 0.9300 .
C21 H21 0.9300 .
C42 H42 0.9300 .
